data_1010244
loop_
_publ_author_name
'Zachariasen, W H'

_publ_section_title
;
The Atomic Arrangement in Potassium Trithionate Crystals K~2~ S~3~ O~6~
and the Structure of the Trithionate Radical (S~3~ O~6~)^-2^
;
_journal_coden_ASTM ZEKGAX
_journal_name_full
;
Zeitschrift fuer Kristallographie, Kristallgeometrie, Kristallphysik,
Kristallchemie (-144,1977)
;
_journal_page_first 529
_journal_page_last 537
_journal_volume 89
_journal_year 1934
_chemical_formula_structural 'K2 S3 O6'
_chemical_formula_sum 'K2 O6 S3'
_chemical_name_systematic 'Potassium $-mue-thio-bis(trioxosulfate)'
_space_group_IT_number 62
_symmetry_cell_setting orthorhombic
_symmetry_Int_Tables_number 62
_symmetry_space_group_name_Hall '-P 2c 2n'
_symmetry_space_group_name_H-M 'P n a m'
_cell_angle_alpha 90
_cell_angle_beta 90
_cell_angle_gamma 90
_cell_formula_units_Z 4
_cell_length_a 9.77(4)
_cell_length_b 13.63(4)
_cell_length_c 5.76(2)
_cell_volume 767.0
_database_code_amcsd 0010550
_exptl_crystal_density_diffrn 2.341
_exptl_crystal_density_meas 2.3
_cod_database_code 1010244
_amcsd_formula_title K2S3O6

loop_
_space_group_symop_operation_xyz
x,y,z
1/2+x,1/2-y,1/2-z
-x,-y,1/2+z
1/2-x,1/2+y,-z
-x,-y,-z
1/2-x,1/2+y,1/2+z
x,y,1/2-z
1/2+x,1/2-y,z

loop_
_atom_site_label
_atom_site_type_symbol
_atom_site_symmetry_multiplicity
_atom_site_Wyckoff_symbol
_atom_site_fract_x
_atom_site_fract_y
_atom_site_fract_z
_atom_site_occupancy
_atom_site_attached_hydrogens
_atom_site_calc_flag
K1 K1+ 4 c 0.131 0.089 0.25 1. 0 d
K2 K1+ 4 c 0.181 -0.236 0.25 1. 0 d
S1 S2- 4 c 0.033 0.319 0.25 1. 0 d
S2 S6+ 4 c 0.083 0.472 0.25 1. 0 d
S3 S6+ 4 c 0.306 0.472 0.25 1. 0 d
O1 O2- 4 c -0.125 0.306 0.25 1. 0 d
O2 O2- 4 c 0.347 0.583 0.25 1. 0 d
O3 O2- 8 d 0.083 0.278 0.042 1. 0 d
O4 O2- 8 d 0.361 0.417 0.042 1. 0 d

loop_
_atom_type_symbol
_atom_type_oxidation_number
K1+ 1.000
S2- -2.000
S6+ 6.000
O2- -2.000

loop_
_cod_related_entry_id
_cod_related_entry_database
_cod_related_entry_code
1 AMCSD 0010550
